data_9011016
loop_
_publ_author_name
'Evans, H. T.'
'Mrose, M. E.'

_publ_section_title
;
 The crystal structures of three new vanadium oxide minerals
;
_journal_name_full 'Acta Crystallographica'
_journal_page_first 56
_journal_page_last 58
_journal_paper_doi 10.1107/S0365110X58000141
_journal_volume 11
_journal_year 1958
_chemical_compound_source 'Carlile, Wyoming, USA'
_chemical_formula_sum 'O8 V3'
_chemical_name_mineral Doloresite
_space_group_IT_number 12
_symmetry_space_group_name_Hall '-C 2y'
_symmetry_space_group_name_H-M 'C 1 2/m 1'
_cell_angle_alpha 90
_cell_angle_beta 103.92
_cell_angle_gamma 90
_cell_length_a 19.64
_cell_length_b 2.99
_cell_length_c 4.83
_cell_formula_units_Z 2
_cell_volume 275.305
_database_code_amcsd 0009206
_exptl_crystal_density_diffrn 3.388
_cod_original_formula_sum 'V3 O8'
_cod_database_code 9011016

loop_
_space_group_symop_operation_xyz
x,y,z
1/2+x,1/2+y,z
x,-y,z
1/2+x,1/2-y,z
-x,y,-z
1/2-x,1/2+y,-z
-x,-y,-z
1/2-x,1/2-y,-z

loop_
_atom_site_label
_atom_site_fract_x
_atom_site_fract_y
_atom_site_fract_z
V1 0.00000 0.00000 0.50000
V2 0.17200 0.00000 0.36900
O1 0.01400 0.00000 0.73800
O2 0.08300 0.00000 0.46800
O3 0.17100 0.00000 0.06400
O4 0.20800 0.00000 0.66000

loop_
_cod_related_entry_id
_cod_related_entry_database
_cod_related_entry_code
1 AMCSD 0009206
